data_7706443
loop_
_publ_author_name
'Ding, Yi'
'Ruth, Paul Niklas'
'Herbst-Irmer, Regine'
'Stalke, Dietmar'
'Yang, Zhi'
'Roesky, Herbert W.'

_publ_section_title
;
 Pentamethyl- and 1,2,4-tri(tert-butyl)cyclopentadienyl containing p-block
 complexes - differences and similarities.
;
_journal_issue 6
_journal_name_full 'Dalton transactions (Cambridge, England : 2003)'
_journal_page_first 2067
_journal_page_last 2074
_journal_paper_doi 10.1039/d0dt04412a
_journal_volume 50
_journal_year 2021
_chemical_formula_moiety 'C17 H29 Ge, Cl3 Ge'
_chemical_formula_sum 'C17 H29 Cl3 Ge2'
_chemical_formula_weight 484.93
_space_group_crystal_system orthorhombic
_space_group_IT_number 61
_space_group_name_Hall '-P 2ac 2ab'
_space_group_name_H-M_alt 'P b c a'
_atom_sites_solution_hydrogens geom
_audit_creation_method SHELXL-2018/3
_audit_update_record
;
2020-12-11 deposited with the CCDC.	2021-01-18 downloaded from the CCDC.
;
_cell_angle_alpha 90
_cell_angle_beta 90
_cell_angle_gamma 90
_cell_formula_units_Z 8
_cell_length_a 17.206(2)
_cell_length_b 9.715(2)
_cell_length_c 25.399(3)
_cell_measurement_reflns_used 9653
_cell_measurement_temperature 100(2)
_cell_measurement_theta_max 30.5425
_cell_measurement_theta_min 2.5375
_cell_volume 4245.6(11)
_computing_cell_refinement 'SAINT V8.38A'
_computing_data_collection 'APEX2 v2012.2'
_computing_data_reduction 'SAINT V8.38A'
_computing_molecular_graphics 'XP Version 5.1'
_computing_publication_material 'XP Version 5.1'
_computing_structure_refinement 'SHELXL-2018/3 (Sheldrick, 2018)'
_computing_structure_solution 'SHELXT(G.M.Sheldrick,Acta Cryst.(2015)A71,3-8)'
_diffrn_ambient_temperature 100(2)
_diffrn_measured_fraction_theta_full 0.999
_diffrn_measured_fraction_theta_max 0.999
_diffrn_measurement_device_type 'Bruker Smart APEX II Quazar'
_diffrn_measurement_method 'omega scans'
_diffrn_radiation_type MoK\a
_diffrn_radiation_wavelength 0.71073
_diffrn_reflns_av_R_equivalents 0.0294
_diffrn_reflns_av_unetI/netI 0.0127
_diffrn_reflns_Laue_measured_fraction_full 0.999
_diffrn_reflns_Laue_measured_fraction_max 0.999
_diffrn_reflns_limit_h_max 24
_diffrn_reflns_limit_h_min -24
_diffrn_reflns_limit_k_max 13
_diffrn_reflns_limit_k_min -13
_diffrn_reflns_limit_l_max 36
_diffrn_reflns_limit_l_min -36
_diffrn_reflns_number 86549
_diffrn_reflns_point_group_measured_fraction_full 0.999
_diffrn_reflns_point_group_measured_fraction_max 0.999
_diffrn_reflns_theta_full 25.242
_diffrn_reflns_theta_max 30.583
_diffrn_reflns_theta_min 1.603
_diffrn_source 'INCOATEC Microsource'
_exptl_absorpt_coefficient_mu 3.205
_exptl_absorpt_correction_T_max 0.4330
_exptl_absorpt_correction_T_min 0.3398
_exptl_absorpt_correction_type multi-scan
_exptl_absorpt_process_details SADABS-2016/2
_exptl_crystal_colour colourless
_exptl_crystal_density_diffrn 1.517
_exptl_crystal_description block
_exptl_crystal_F_000 1968
_exptl_crystal_size_max 0.272
_exptl_crystal_size_mid 0.223
_exptl_crystal_size_min 0.169
_refine_diff_density_max 0.481
_refine_diff_density_min -0.523
_refine_diff_density_rms 0.068
_refine_ls_extinction_method none
_refine_ls_goodness_of_fit_ref 1.232
_refine_ls_hydrogen_treatment constr
_refine_ls_matrix_type full
_refine_ls_number_parameters 224
_refine_ls_number_reflns 6504
_refine_ls_number_restraints 89
_refine_ls_restrained_S_all 1.230
_refine_ls_R_factor_all 0.0299
_refine_ls_R_factor_gt 0.0271
_refine_ls_shift/su_max 0.002
_refine_ls_shift/su_mean 0.000
_refine_ls_structure_factor_coef Fsqd
_refine_ls_weighting_details 'w=1/[\s^2^(Fo^2^)+(0.0141P)^2^+4.9615P] where P=(Fo^2^+2Fc^2^)/3'
_refine_ls_weighting_scheme calc
_refine_ls_wR_factor_gt 0.0614
_refine_ls_wR_factor_ref 0.0622
_reflns_Friedel_coverage 0.000
_reflns_number_gt 6064
_reflns_number_total 6504
_reflns_threshold_expression 'I > 2\s(I)'
_cod_data_source_file d0dt04412a2.cif
_cod_data_source_block disorder_gecl
_cod_depositor_comments 'Adding full bibliography for 7706437--7706443.cif.'
_cod_database_code 7706443
_shelx_shelxl_version_number 2018/3
_shelx_space_group_comment
;
The symmetry employed for this shelxl refinement is uniquely defined
by the following loop, which should always be used as a source of
symmetry information in preference to the above space-group names.
They are only intended as comments.
;
_shelx_estimated_absorpt_t_min 0.476
_shelx_estimated_absorpt_t_max 0.613

loop_
_space_group_symop_operation_xyz
'x, y, z'
'-x+1/2, -y, z+1/2'
'-x, y+1/2, -z+1/2'
'x+1/2, -y+1/2, -z'
'-x, -y, -z'
'x-1/2, y, -z-1/2'
'x, -y-1/2, z-1/2'
'-x-1/2, y-1/2, z'

loop_
_atom_site_label
_atom_site_type_symbol
_atom_site_fract_x
_atom_site_fract_y
_atom_site_fract_z
_atom_site_U_iso_or_equiv
_atom_site_adp_type
_atom_site_occupancy
_atom_site_site_symmetry_order
_atom_site_calc_flag
_atom_site_refinement_flags_posn
_atom_site_refinement_flags_adp
_atom_site_refinement_flags_occupancy
_atom_site_disorder_assembly
_atom_site_disorder_group
Ge1A Ge 0.51474(2) 0.41264(2) 0.61382(2) 0.01441(4) Uani 0.9839(4) 1 d D . P A 1
Ge1B Ge 0.5067(6) 0.0188(8) 0.6390(4) 0.01441(4) Uani 0.0161(4) 1 d D . P A 2
C1 C 0.56764(9) 0.19569(16) 0.59977(6) 0.0135(3) Uani 1 1 d D . . . .
C2 C 0.56894(9) 0.22775(16) 0.65567(6) 0.0135(3) Uani 1 1 d D . . . .
C3 C 0.48915(9) 0.24275(17) 0.67165(6) 0.0152(3) Uani 1 1 d D . . . .
H3 H 0.471651 0.257599 0.708766 0.018 Uiso 1 1 calc R U . A 1
C4 C 0.43859(9) 0.22343(15) 0.62824(6) 0.0124(3) Uani 1 1 d D . . . .
C5 C 0.48740(9) 0.19614(16) 0.58429(6) 0.0137(3) Uani 1 1 d D . . . .
H5 H 0.468277 0.174084 0.548084 0.016 Uiso 1 1 calc R U . A 1
C6 C 0.35077(9) 0.22467(17) 0.62914(6) 0.0151(3) Uani 1 1 d . . . . .
C7 C 0.32417(12) 0.0746(2) 0.63491(10) 0.0336(5) Uani 1 1 d . . . . .
H7A H 0.267260 0.071043 0.635765 0.050 Uiso 1 1 calc R U . . .
H7B H 0.345005 0.036215 0.667683 0.050 Uiso 1 1 calc R U . . .
H7C H 0.343260 0.020695 0.604967 0.050 Uiso 1 1 calc R U . . .
C8 C 0.31772(10) 0.2850(2) 0.57827(7) 0.0281(4) Uani 1 1 d . . . . .
H8A H 0.335438 0.230086 0.548227 0.042 Uiso 1 1 calc R U . . .
H8B H 0.335710 0.380160 0.574205 0.042 Uiso 1 1 calc R U . . .
H8C H 0.260808 0.283591 0.579773 0.042 Uiso 1 1 calc R U . . .
C9 C 0.32037(10) 0.3075(2) 0.67591(7) 0.0251(4) Uani 1 1 d . . . . .
H9A H 0.339136 0.402485 0.673430 0.038 Uiso 1 1 calc R U . . .
H9B H 0.339053 0.266048 0.708737 0.038 Uiso 1 1 calc R U . . .
H9C H 0.263418 0.306985 0.675578 0.038 Uiso 1 1 calc R U . . .
C10 C 0.63209(9) 0.17062(17) 0.55888(7) 0.0166(3) Uani 1 1 d . . . . .
C11 C 0.59676(11) 0.1054(2) 0.50903(7) 0.0228(3) Uani 1 1 d . . . . .
H11A H 0.559317 0.169353 0.493312 0.034 Uiso 1 1 calc R U . . .
H11B H 0.570287 0.019529 0.518425 0.034 Uiso 1 1 calc R U . . .
H11C H 0.638206 0.085835 0.483643 0.034 Uiso 1 1 calc R U . . .
C12 C 0.69374(10) 0.0683(2) 0.57840(8) 0.0252(4) Uani 1 1 d . . . . .
H12A H 0.731532 0.051096 0.550286 0.038 Uiso 1 1 calc R U . . .
H12B H 0.668541 -0.018433 0.588257 0.038 Uiso 1 1 calc R U . . .
H12C H 0.720484 0.106883 0.609096 0.038 Uiso 1 1 calc R U . . .
C13 C 0.67023(11) 0.3069(2) 0.54243(8) 0.0254(4) Uani 1 1 d . . . . .
H13A H 0.713413 0.288080 0.518320 0.038 Uiso 1 1 calc R U . . .
H13B H 0.689877 0.354470 0.573736 0.038 Uiso 1 1 calc R U . . .
H13C H 0.631734 0.365077 0.524724 0.038 Uiso 1 1 calc R U . . .
C14 C 0.63372(10) 0.23913(18) 0.69689(7) 0.0182(3) Uani 1 1 d . . . . .
C15 C 0.65498(12) 0.0921(2) 0.71444(9) 0.0306(4) Uani 1 1 d . . . . .
H15A H 0.672943 0.039106 0.683954 0.046 Uiso 1 1 calc R U . . .
H15B H 0.609117 0.047477 0.729674 0.046 Uiso 1 1 calc R U . . .
H15C H 0.696411 0.096216 0.740876 0.046 Uiso 1 1 calc R U . . .
C16 C 0.70577(10) 0.3182(2) 0.67824(8) 0.0247(4) Uani 1 1 d . . . . .
H16A H 0.729800 0.269042 0.648736 0.037 Uiso 1 1 calc R U . . .
H16B H 0.743093 0.325386 0.707255 0.037 Uiso 1 1 calc R U . . .
H16C H 0.690464 0.410635 0.666812 0.037 Uiso 1 1 calc R U . . .
C17 C 0.60404(11) 0.3160(2) 0.74585(7) 0.0248(4) Uani 1 1 d . . . . .
H17A H 0.585302 0.407370 0.735560 0.037 Uiso 1 1 calc R U . . .
H17B H 0.646468 0.325762 0.771319 0.037 Uiso 1 1 calc R U . . .
H17C H 0.561419 0.263809 0.761883 0.037 Uiso 1 1 calc R U . . .
Ge2A Ge 0.51738(2) 0.80587(2) 0.62224(2) 0.02108(5) Uani 0.9839(4) 1 d D U P A 1
Cl1A Cl 0.57959(3) 0.69823(5) 0.55308(2) 0.02715(12) Uani 0.9839(4) 1 d D U P A 1
Cl2A Cl 0.40514(3) 0.67468(5) 0.61798(2) 0.02099(9) Uani 0.9839(4) 1 d D U P A 1
Cl3A Cl 0.57893(3) 0.67374(5) 0.68548(2) 0.02477(10) Uani 0.9839(4) 1 d D U P A 1
Ge2B Ge 0.5248(7) 0.6028(11) 0.6197(5) 0.02108(5) Uani 0.0161(4) 1 d D U P A 2
Cl1B Cl 0.581(2) 0.739(4) 0.5553(12) 0.02715(12) Uani 0.0161(4) 1 d D U P A 2
Cl2B Cl 0.4080(12) 0.720(3) 0.6201(13) 0.02099(9) Uani 0.0161(4) 1 d D U P A 2
Cl3B Cl 0.5793(17) 0.725(3) 0.6889(10) 0.02477(10) Uani 0.0161(4) 1 d D U P A 2

loop_
_atom_site_aniso_label
_atom_site_aniso_U_11
_atom_site_aniso_U_22
_atom_site_aniso_U_33
_atom_site_aniso_U_23
_atom_site_aniso_U_13
_atom_site_aniso_U_12
Ge1A 0.01412(8) 0.01122(8) 0.01790(8) 0.00111(6) 0.00030(6) 0.00058(6)
Ge1B 0.01412(8) 0.01122(8) 0.01790(8) 0.00111(6) 0.00030(6) 0.00058(6)
C1 0.0116(6) 0.0115(6) 0.0175(7) 0.0006(5) -0.0001(5) 0.0004(5)
C2 0.0118(6) 0.0135(7) 0.0152(7) 0.0026(5) -0.0017(5) -0.0013(5)
C3 0.0137(7) 0.0184(7) 0.0135(7) 0.0012(5) -0.0007(5) -0.0012(6)
C4 0.0113(6) 0.0125(6) 0.0133(6) 0.0002(5) 0.0006(5) -0.0006(5)
C5 0.0116(6) 0.0148(7) 0.0148(6) -0.0006(5) 0.0002(5) -0.0009(5)
C6 0.0099(6) 0.0191(7) 0.0164(7) 0.0001(6) 0.0008(5) -0.0004(5)
C7 0.0166(8) 0.0233(9) 0.0607(15) 0.0006(9) 0.0048(9) -0.0046(7)
C8 0.0123(7) 0.0521(13) 0.0199(8) 0.0041(8) -0.0021(6) 0.0025(8)
C9 0.0160(7) 0.0384(11) 0.0208(8) -0.0041(8) 0.0027(6) 0.0060(7)
C10 0.0125(7) 0.0169(7) 0.0205(7) -0.0014(6) 0.0032(6) 0.0009(6)
C11 0.0196(8) 0.0283(9) 0.0205(8) -0.0056(7) 0.0040(6) 0.0011(7)
C12 0.0166(8) 0.0244(9) 0.0347(10) -0.0033(8) 0.0009(7) 0.0076(7)
C13 0.0234(9) 0.0220(8) 0.0309(9) -0.0003(7) 0.0126(7) -0.0042(7)
C14 0.0144(7) 0.0209(8) 0.0194(7) 0.0042(6) -0.0049(6) -0.0013(6)
C15 0.0292(10) 0.0270(10) 0.0356(11) 0.0102(8) -0.0140(8) 0.0013(8)
C16 0.0153(7) 0.0321(10) 0.0268(9) -0.0006(8) -0.0040(7) -0.0071(7)
C17 0.0223(8) 0.0364(10) 0.0156(7) -0.0004(7) -0.0056(6) -0.0033(8)
Ge2A 0.02169(9) 0.01392(8) 0.02763(10) 0.00119(7) 0.00219(7) 0.00040(7)
Cl1A 0.0281(2) 0.0288(3) 0.0245(2) 0.0082(2) 0.01014(17) 0.0050(2)
Cl2A 0.01596(18) 0.0230(2) 0.0240(2) -0.00071(19) 0.00018(15) 0.00196(16)
Cl3A 0.0225(2) 0.0290(2) 0.0228(2) -0.00326(19) -0.00495(16) 0.00378(19)
Ge2B 0.02169(9) 0.01392(8) 0.02763(10) 0.00119(7) 0.00219(7) 0.00040(7)
Cl1B 0.0281(2) 0.0288(3) 0.0245(2) 0.0082(2) 0.01014(17) 0.0050(2)
Cl2B 0.01596(18) 0.0230(2) 0.0240(2) -0.00071(19) 0.00018(15) 0.00196(16)
Cl3B 0.0225(2) 0.0290(2) 0.0228(2) -0.00326(19) -0.00495(16) 0.00378(19)

loop_
_atom_type_symbol
_atom_type_description
_atom_type_scat_dispersion_real
_atom_type_scat_dispersion_imag
_atom_type_scat_source
C C 0.0033 0.0016 'International Tables Vol C Tables 4.2.6.8 and 6.1.1.4'
H H 0.0000 0.0000 'International Tables Vol C Tables 4.2.6.8 and 6.1.1.4'
Cl Cl 0.1484 0.1585 'International Tables Vol C Tables 4.2.6.8 and 6.1.1.4'
Ge Ge 0.1547 1.8001 'International Tables Vol C Tables 4.2.6.8 and 6.1.1.4'

loop_
_geom_angle_atom_site_label_1
_geom_angle_atom_site_label_2
_geom_angle_atom_site_label_3
_geom_angle
_geom_angle_site_symmetry_1
_geom_angle_site_symmetry_3
_geom_angle_publ_flag
C3 Ge1A C5 59.92(6) . . ?
C3 Ge1A C2 36.96(6) . . ?
C5 Ge1A C2 60.84(6) . . ?
C3 Ge1A C4 36.37(5) . . ?
C5 Ge1A C4 36.26(5) . . ?
C2 Ge1A C4 61.81(6) . . ?
C3 Ge1A C1 60.80(6) . . ?
C5 Ge1A C1 36.31(5) . . ?
C2 Ge1A C1 36.76(6) . . ?
C4 Ge1A C1 61.31(6) . . ?
C5 Ge1B C1 37.34(14) . . ?
C5 Ge1B C4 36.25(14) . . ?
C1 Ge1B C4 61.9(2) . . ?
C5 Ge1B C2 60.7(2) . . ?
C1 Ge1B C2 36.96(14) . . ?
C4 Ge1B C2 60.6(2) . . ?
C5 Ge1B C3 59.1(2) . . ?
C1 Ge1B C3 60.5(2) . . ?
C4 Ge1B C3 35.30(13) . . ?
C2 Ge1B C3 35.80(13) . . ?
C5 C1 C2 106.35(13) . . ?
C5 C1 C10 120.58(14) . . ?
C2 C1 C10 133.01(14) . . ?
C5 C1 Ge1B 71.0(3) . . ?
C2 C1 Ge1B 74.8(3) . . ?
C10 C1 Ge1B 121.0(3) . . ?
C5 C1 Ge1A 70.28(9) . . ?
C2 C1 Ge1A 70.22(8) . . ?
C10 C1 Ge1A 121.98(11) . . ?
C3 C2 C1 106.41(13) . . ?
C3 C2 C14 119.59(14) . . ?
C1 C2 C14 133.90(14) . . ?
C3 C2 Ge1A 70.27(9) . . ?
C1 C2 Ge1A 73.02(9) . . ?
C14 C2 Ge1A 123.88(11) . . ?
C3 C2 Ge1B 72.7(3) . . ?
C1 C2 Ge1B 68.2(3) . . ?
C14 C2 Ge1B 121.3(3) . . ?
C4 C3 C2 110.66(14) . . ?
C4 C3 Ge1A 73.12(9) . . ?
C2 C3 Ge1A 72.77(9) . . ?
C4 C3 Ge1B 71.4(3) . . ?
C2 C3 Ge1B 71.5(3) . . ?
C4 C3 H3 124.6 . . ?
C2 C3 H3 124.6 . . ?
Ge1A C3 H3 124.6 . . ?
C3 C4 C5 105.84(13) . . ?
C3 C4 C6 126.94(14) . . ?
C5 C4 C6 127.15(14) . . ?
C3 C4 Ge1A 70.51(9) . . ?
C5 C4 Ge1A 71.68(9) . . ?
C6 C4 Ge1A 124.67(11) . . ?
C3 C4 Ge1B 73.3(3) . . ?
C5 C4 Ge1B 68.6(3) . . ?
C6 C4 Ge1B 120.6(3) . . ?
C4 C5 C1 110.72(14) . . ?
C4 C5 Ge1B 75.2(3) . . ?
C1 C5 Ge1B 71.6(3) . . ?
C4 C5 Ge1A 72.06(9) . . ?
C1 C5 Ge1A 73.42(9) . . ?
C4 C5 H5 124.6 . . ?
C1 C5 H5 124.6 . . ?
Ge1A C5 H5 124.6 . . ?
C4 C6 C9 111.00(14) . . ?
C4 C6 C8 111.24(13) . . ?
C9 C6 C8 109.15(15) . . ?
C4 C6 C7 106.97(14) . . ?
C9 C6 C7 108.89(16) . . ?
C8 C6 C7 109.53(16) . . ?
C6 C7 H7A 109.5 . . ?
C6 C7 H7B 109.5 . . ?
H7A C7 H7B 109.5 . . ?
C6 C7 H7C 109.5 . . ?
H7A C7 H7C 109.5 . . ?
H7B C7 H7C 109.5 . . ?
C6 C8 H8A 109.5 . . ?
C6 C8 H8B 109.5 . . ?
H8A C8 H8B 109.5 . . ?
C6 C8 H8C 109.5 . . ?
H8A C8 H8C 109.5 . . ?
H8B C8 H8C 109.5 . . ?
C6 C9 H9A 109.5 . . ?
C6 C9 H9B 109.5 . . ?
H9A C9 H9B 109.5 . . ?
C6 C9 H9C 109.5 . . ?
H9A C9 H9C 109.5 . . ?
H9B C9 H9C 109.5 . . ?
C13 C10 C12 110.53(15) . . ?
C13 C10 C1 110.81(14) . . ?
C12 C10 C1 112.48(14) . . ?
C13 C10 C11 107.43(15) . . ?
C12 C10 C11 105.75(14) . . ?
C1 C10 C11 109.60(13) . . ?
C10 C11 H11A 109.5 . . ?
C10 C11 H11B 109.5 . . ?
H11A C11 H11B 109.5 . . ?
C10 C11 H11C 109.5 . . ?
H11A C11 H11C 109.5 . . ?
H11B C11 H11C 109.5 . . ?
C10 C12 H12A 109.5 . . ?
C10 C12 H12B 109.5 . . ?
H12A C12 H12B 109.5 . . ?
C10 C12 H12C 109.5 . . ?
H12A C12 H12C 109.5 . . ?
H12B C12 H12C 109.5 . . ?
C10 C13 H13A 109.5 . . ?
C10 C13 H13B 109.5 . . ?
H13A C13 H13B 109.5 . . ?
C10 C13 H13C 109.5 . . ?
H13A C13 H13C 109.5 . . ?
H13B C13 H13C 109.5 . . ?
C2 C14 C16 114.40(14) . . ?
C2 C14 C17 110.22(14) . . ?
C16 C14 C17 105.97(15) . . ?
C2 C14 C15 107.67(14) . . ?
C16 C14 C15 111.22(15) . . ?
C17 C14 C15 107.15(16) . . ?
C14 C15 H15A 109.5 . . ?
C14 C15 H15B 109.5 . . ?
H15A C15 H15B 109.5 . . ?
C14 C15 H15C 109.5 . . ?
H15A C15 H15C 109.5 . . ?
H15B C15 H15C 109.5 . . ?
C14 C16 H16A 109.5 . . ?
C14 C16 H16B 109.5 . . ?
H16A C16 H16B 109.5 . . ?
C14 C16 H16C 109.5 . . ?
H16A C16 H16C 109.5 . . ?
H16B C16 H16C 109.5 . . ?
C14 C17 H17A 109.5 . . ?
C14 C17 H17B 109.5 . . ?
H17A C17 H17B 109.5 . . ?
C14 C17 H17C 109.5 . . ?
H17A C17 H17C 109.5 . . ?
H17B C17 H17C 109.5 . . ?
Cl1A Ge2A Cl3A 93.71(2) . . ?
Cl1A Ge2A Cl2A 95.84(2) . . ?
Cl3A Ge2A Cl2A 96.24(2) . . ?
Cl2B Ge2B Cl1B 94.8(10) . . ?
Cl2B Ge2B Cl3B 95.4(10) . . ?
Cl1B Ge2B Cl3B 94.2(10) . . ?

loop_
_geom_bond_atom_site_label_1
_geom_bond_atom_site_label_2
_geom_bond_distance
_geom_bond_site_symmetry_2
_geom_bond_publ_flag
Ge1A C3 2.2529(16) . ?
Ge1A C5 2.2819(16) . ?
Ge1A C2 2.2860(16) . ?
Ge1A C4 2.2869(16) . ?
Ge1A C1 2.3233(16) . ?
Ge1B C5 2.238(8) . ?
Ge1B C1 2.246(8) . ?
Ge1B C4 2.324(8) . ?
Ge1B C2 2.334(8) . ?
Ge1B C3 2.348(8) . ?
C1 C5 1.435(2) . ?
C1 C2 1.454(2) . ?
C1 C10 1.539(2) . ?
C2 C3 1.439(2) . ?
C2 C14 1.533(2) . ?
C3 C4 1.417(2) . ?
C3 H3 1.0000 . ?
C4 C5 1.422(2) . ?
C4 C6 1.511(2) . ?
C5 H5 1.0000 . ?
C6 C9 1.527(2) . ?
C6 C8 1.529(2) . ?
C6 C7 1.535(3) . ?
C7 H7A 0.9800 . ?
C7 H7B 0.9800 . ?
C7 H7C 0.9800 . ?
C8 H8A 0.9800 . ?
C8 H8B 0.9800 . ?
C8 H8C 0.9800 . ?
C9 H9A 0.9800 . ?
C9 H9B 0.9800 . ?
C9 H9C 0.9800 . ?
C10 C13 1.535(2) . ?
C10 C12 1.536(2) . ?
C10 C11 1.541(2) . ?
C11 H11A 0.9800 . ?
C11 H11B 0.9800 . ?
C11 H11C 0.9800 . ?
C12 H12A 0.9800 . ?
C12 H12B 0.9800 . ?
C12 H12C 0.9800 . ?
C13 H13A 0.9800 . ?
C13 H13B 0.9800 . ?
C13 H13C 0.9800 . ?
C14 C16 1.533(2) . ?
C14 C17 1.538(3) . ?
C14 C15 1.540(3) . ?
C15 H15A 0.9800 . ?
C15 H15B 0.9800 . ?
C15 H15C 0.9800 . ?
C16 H16A 0.9800 . ?
C16 H16B 0.9800 . ?
C16 H16C 0.9800 . ?
C17 H17A 0.9800 . ?
C17 H17B 0.9800 . ?
C17 H17C 0.9800 . ?
Ge2A Cl1A 2.3076(6) . ?
Ge2A Cl3A 2.3128(5) . ?
Ge2A Cl2A 2.3163(6) . ?
Ge2B Cl2B 2.312(14) . ?
Ge2B Cl1B 2.314(15) . ?
Ge2B Cl3B 2.321(14) . ?
